data_7050646
loop_
_publ_author_name
'Davies, Graham M.'
'Jeffery, John C.'
'Ward, Michael D.'

_publ_section_title
;
 Chiral coordination polymers based on thallium(i) complexes of new
 bis- and tris(pyrazolyl)borate ligands with externally-directed
 4-pyridyl groups
;
_journal_issue 11
_journal_name_full 'New Journal of Chemistry'
_journal_page_first 1550
_journal_paper_doi 10.1039/b306659b
_journal_volume 27
_journal_year 2003
_chemical_formula_sum 'C16 H14 B N6 Tl'
_chemical_formula_weight 505.51
_space_group_IT_number 4
_symmetry_cell_setting monoclinic
_symmetry_space_group_name_Hall 'P 2yb'
_symmetry_space_group_name_H-M 'P 1 21 1'
_atom_sites_solution_hydrogens geom
_atom_sites_solution_primary direct
_atom_sites_solution_secondary difmap
_audit_creation_method SHELXL-97
_cell_angle_alpha 90.00
_cell_angle_beta 98.96(3)
_cell_angle_gamma 90.00
_cell_formula_units_Z 2
_cell_length_a 10.454(2)
_cell_length_b 6.3740(13)
_cell_length_c 12.338(3)
_cell_measurement_temperature 100(2)
_cell_volume 812.1(3)
_computing_structure_refinement 'SHELXL-97 (Sheldrick, 1997)'
_computing_structure_solution 'SHELXS-97 (Sheldrick, 1997)'
_diffrn_ambient_temperature 100(2)
_diffrn_measured_fraction_theta_full 1.000
_diffrn_measured_fraction_theta_max 1.000
_diffrn_measurement_device_type 'CCD area detector'
_diffrn_measurement_method '\w rotation with narrow frames'
_diffrn_radiation_monochromator graphite
_diffrn_radiation_source 'fine-focus sealed tube'
_diffrn_radiation_type MoK\a
_diffrn_radiation_wavelength 0.71073
_diffrn_reflns_av_R_equivalents 0.0455
_diffrn_reflns_av_sigmaI/netI 0.0604
_diffrn_reflns_limit_h_max 13
_diffrn_reflns_limit_h_min -13
_diffrn_reflns_limit_k_max 8
_diffrn_reflns_limit_k_min -8
_diffrn_reflns_limit_l_max 16
_diffrn_reflns_limit_l_min -16
_diffrn_reflns_number 9464
_diffrn_reflns_theta_full 27.48
_diffrn_reflns_theta_max 27.48
_diffrn_reflns_theta_min 1.67
_exptl_absorpt_coefficient_mu 9.954
_exptl_absorpt_correction_T_max 0.41
_exptl_absorpt_correction_T_min 0.17
_exptl_absorpt_correction_type 'Empirical, pseudo-azimuthal scan (SADABS)'
_exptl_crystal_colour colourless
_exptl_crystal_density_diffrn 2.067
_exptl_crystal_density_method 'not measured'
_exptl_crystal_description block
_exptl_crystal_F_000 476
_exptl_crystal_size_max 0.18
_exptl_crystal_size_mid 0.10
_exptl_crystal_size_min 0.09
_refine_diff_density_max 1.466
_refine_diff_density_min -0.653
_refine_diff_density_rms 0.149
_refine_ls_abs_structure_details 'Flack H D (1983), Acta Cryst. A39, 876-881'
_refine_ls_abs_structure_Flack -0.020(14)
_refine_ls_extinction_method none
_refine_ls_goodness_of_fit_ref 0.999
_refine_ls_hydrogen_treatment mixed
_refine_ls_matrix_type full
_refine_ls_number_parameters 225
_refine_ls_number_reflns 3693
_refine_ls_number_restraints 1
_refine_ls_restrained_S_all 0.999
_refine_ls_R_factor_all 0.0407
_refine_ls_R_factor_gt 0.0370
_refine_ls_shift/su_max 0.001
_refine_ls_shift/su_mean 0.000
_refine_ls_structure_factor_coef Fsqd
_refine_ls_weighting_details 'calc w=1/[\s^2^(Fo^2^)+(0.0383P)^2^+0.0000P] where P=(Fo^2^+2Fc^2^)/3'
_refine_ls_weighting_scheme calc
_refine_ls_wR_factor_gt 0.0773
_refine_ls_wR_factor_ref 0.0785
_reflns_number_gt 3402
_reflns_number_total 3693
_reflns_threshold_expression >2sigma(I)
_cod_data_source_file b306659b.txt
_cod_data_source_block TlBp4Py
_cod_original_sg_symbol_H-M P2(1)
_cod_database_code 7050646

loop_
_symmetry_equiv_pos_as_xyz
'x, y, z'
'-x, y+1/2, -z'

loop_
_atom_site_label
_atom_site_type_symbol
_atom_site_fract_x
_atom_site_fract_y
_atom_site_fract_z
_atom_site_U_iso_or_equiv
_atom_site_adp_type
_atom_site_occupancy
_atom_site_symmetry_multiplicity
_atom_site_calc_flag
_atom_site_refinement_flags
_atom_site_disorder_assembly
_atom_site_disorder_group
Tl1 Tl 0.76319(2) 0.83033(13) 0.74675(2) 0.01848(9) Uani 1 1 d . . .
N113 N 0.6466(6) 0.4712(10) 0.6554(6) 0.0188(15) Uani 1 1 d . . .
N102 N 0.6797(6) 0.7021(10) 0.9269(5) 0.0170(14) Uani 1 1 d . . .
C103 C 0.7403(7) 0.6596(12) 1.0289(7) 0.0158(16) Uani 1 1 d . . .
C114 C 0.6546(6) 0.321(3) 0.5799(5) 0.0181(15) Uani 1 1 d . . .
C117 C 0.7512(6) 0.331(3) 0.5041(5) 0.0206(14) Uani 1 1 d . . .
N112 N 0.5454(7) 0.4148(11) 0.7051(6) 0.0167(16) Uani 1 1 d . . .
C116 C 0.4925(9) 0.2352(14) 0.6613(9) 0.023(2) Uani 1 1 d . . .
H116 H 0.4200 0.1654 0.6825 0.028 Uiso 1 1 calc R . .
C104 C 0.6872(8) 0.4820(13) 1.0717(7) 0.0197(18) Uani 1 1 d . . .
H104 H 0.7118 0.4186 1.1415 0.024 Uiso 1 1 calc R . .
N101 N 0.5897(6) 0.5531(11) 0.9027(6) 0.0188(15) Uani 1 1 d . . .
C115 C 0.5604(8) 0.1699(13) 0.5810(7) 0.0219(18) Uani 1 1 d . . .
H115 H 0.5459 0.0482 0.5364 0.026 Uiso 1 1 calc R . .
C105 C 0.5900(8) 0.4204(13) 0.9876(7) 0.0215(19) Uani 1 1 d . . .
H105 H 0.5334 0.3044 0.9897 0.026 Uiso 1 1 calc R . .
N120 N 0.9326(7) 0.358(2) 0.3565(5) 0.026(2) Uani 1 1 d . . .
C106 C 0.8458(7) 0.7973(14) 1.0792(6) 0.015(2) Uani 1 1 d . . .
C110 C 0.9574(7) 1.1280(12) 1.0924(6) 0.0166(17) Uani 1 1 d . . .
H110 H 0.9606 1.2693 1.0685 0.020 Uiso 1 1 calc R . .
C111 C 0.8543(7) 1.0040(13) 1.0470(7) 0.0168(17) Uani 1 1 d . . .
H111 H 0.7886 1.0613 0.9933 0.020 Uiso 1 1 calc R . .
C122 C 0.7611(8) 0.1807(14) 0.4261(8) 0.0246(19) Uani 1 1 d . . .
H122 H 0.7051 0.0625 0.4209 0.030 Uiso 1 1 calc R . .
C118 C 0.8371(9) 0.5056(14) 0.5054(8) 0.026(2) Uani 1 1 d . . .
H118 H 0.8358 0.6172 0.5562 0.031 Uiso 1 1 calc R . .
C121 C 0.8490(9) 0.1972(15) 0.3565(7) 0.027(2) Uani 1 1 d . . .
H121 H 0.8517 0.0884 0.3043 0.032 Uiso 1 1 calc R . .
C119 C 0.9224(9) 0.5066(15) 0.4301(8) 0.027(2) Uani 1 1 d . . .
H119 H 0.9785 0.6241 0.4310 0.033 Uiso 1 1 calc R . .
C108 C 1.0430(7) 0.854(2) 1.2017(6) 0.023(2) Uani 1 1 d . . .
H108 H 1.1099 0.7987 1.2552 0.028 Uiso 1 1 calc R . .
C107 C 0.9422(8) 0.7242(13) 1.1624(7) 0.0220(19) Uani 1 1 d . . .
H107 H 0.9375 0.5865 1.1910 0.026 Uiso 1 1 calc R . .
B1 B 0.4940(8) 0.5568(15) 0.7929(8) 0.0174(19) Uani 1 1 d . . .
N109 N 1.0535(6) 1.0568(11) 1.1690(6) 0.0190(15) Uani 1 1 d . . .
H1A H 0.403(8) 0.503(13) 0.807(7) 0.02(2) Uiso 1 1 d . . .
H2A H 0.485(8) 0.720(14) 0.761(8) 0.03(3) Uiso 1 1 d . . .

loop_
_atom_site_aniso_label
_atom_site_aniso_U_11
_atom_site_aniso_U_22
_atom_site_aniso_U_33
_atom_site_aniso_U_23
_atom_site_aniso_U_13
_atom_site_aniso_U_12
Tl1 0.01944(13) 0.01603(13) 0.01914(14) 0.0025(3) 0.00042(9) -0.0005(4)
N113 0.015(3) 0.015(3) 0.026(4) 0.001(3) -0.001(3) -0.002(3)
N102 0.015(3) 0.020(4) 0.016(4) -0.001(3) 0.003(3) -0.002(3)
C103 0.017(4) 0.013(4) 0.017(4) 0.002(3) 0.002(3) 0.003(3)
C114 0.018(3) 0.020(4) 0.015(3) 0.002(6) -0.005(2) 0.011(6)
C117 0.021(3) 0.020(3) 0.018(3) 0.011(7) -0.005(3) -0.004(8)
N112 0.013(4) 0.018(3) 0.016(4) 0.001(3) -0.005(3) 0.000(3)
C116 0.020(5) 0.023(5) 0.026(6) 0.005(4) 0.001(4) 0.000(4)
C104 0.021(4) 0.013(4) 0.023(5) 0.003(4) -0.001(4) 0.000(3)
N101 0.015(3) 0.021(4) 0.019(4) 0.000(3) 0.001(3) -0.005(3)
C115 0.025(4) 0.014(4) 0.025(5) -0.005(4) -0.002(4) 0.006(3)
C105 0.025(4) 0.015(4) 0.027(5) 0.001(4) 0.011(4) -0.004(3)
N120 0.031(3) 0.028(6) 0.018(3) 0.000(4) 0.001(3) -0.003(4)
C106 0.019(3) 0.015(7) 0.012(3) -0.006(4) 0.005(3) -0.003(3)
C110 0.021(4) 0.016(4) 0.014(4) -0.007(3) 0.006(3) -0.007(3)
C111 0.021(4) 0.017(5) 0.012(4) -0.001(3) 0.001(3) 0.003(3)
C122 0.025(4) 0.019(5) 0.028(5) -0.002(4) 0.002(4) -0.001(3)
C118 0.036(5) 0.018(5) 0.022(5) -0.005(4) 0.003(4) -0.001(4)
C121 0.035(5) 0.028(5) 0.017(5) -0.006(4) -0.002(4) 0.000(4)
C119 0.031(5) 0.026(5) 0.022(5) -0.003(4) -0.004(4) -0.008(4)
C108 0.023(3) 0.029(6) 0.018(4) -0.013(5) 0.003(3) -0.003(5)
C107 0.026(4) 0.015(4) 0.025(5) -0.001(4) 0.005(4) 0.000(3)
B1 0.012(4) 0.018(5) 0.020(5) -0.001(4) -0.003(4) 0.003(3)
N109 0.023(4) 0.018(4) 0.015(4) -0.010(3) 0.003(3) -0.004(3)

loop_
_atom_type_symbol
_atom_type_description
_atom_type_scat_dispersion_real
_atom_type_scat_dispersion_imag
_atom_type_scat_source
C C 0.0033 0.0016 'International Tables Vol C Tables 4.2.6.8 and 6.1.1.4'
H H 0.0000 0.0000 'International Tables Vol C Tables 4.2.6.8 and 6.1.1.4'
B B 0.0013 0.0007 'International Tables Vol C Tables 4.2.6.8 and 6.1.1.4'
N N 0.0061 0.0033 'International Tables Vol C Tables 4.2.6.8 and 6.1.1.4'
Tl Tl -2.8358 9.6688 'International Tables Vol C Tables 4.2.6.8 and 6.1.1.4'

loop_
_geom_angle_atom_site_label_1
_geom_angle_atom_site_label_2
_geom_angle_atom_site_label_3
_geom_angle
_geom_angle_site_symmetry_1
_geom_angle_site_symmetry_3
_geom_angle_publ_flag
N102 Tl1 N109 77.4(2) . 2_747 ?
N102 Tl1 N113 84.5(2) . . ?
N109 Tl1 N113 82.1(2) 2_747 . ?
C114 N113 N112 105.3(7) . . ?
C114 N113 Tl1 143.4(6) . . ?
N112 N113 Tl1 111.3(5) . . ?
N101 N102 C103 106.2(6) . . ?
N101 N102 Tl1 110.2(5) . . ?
C103 N102 Tl1 132.9(5) . . ?
N102 C103 C104 111.0(7) . . ?
N102 C103 C106 119.2(7) . . ?
C104 C103 C106 129.7(8) . . ?
N113 C114 C115 111.6(6) . . ?
N113 C114 C117 121.9(12) . . ?
C115 C114 C117 126.5(12) . . ?
C122 C117 C118 115.9(7) . . ?
C122 C117 C114 123.0(12) . . ?
C118 C117 C114 121.1(12) . . ?
C116 N112 N113 110.2(8) . . ?
C116 N112 B1 127.2(8) . . ?
N113 N112 B1 122.4(7) . . ?
N112 C116 C115 108.8(8) . . ?
C105 C104 C103 103.5(8) . . ?
N102 N101 C105 110.9(7) . . ?
N102 N101 B1 121.2(7) . . ?
C105 N101 B1 127.7(7) . . ?
C116 C115 C114 104.2(8) . . ?
N101 C105 C104 108.4(7) . . ?
C119 N120 C121 115.0(7) . . ?
C111 C106 C107 117.2(8) . . ?
C111 C106 C103 121.7(7) . . ?
C107 C106 C103 121.2(8) . . ?
N109 C110 C111 122.7(8) . . ?
C110 C111 C106 120.6(8) . . ?
C121 C122 C117 121.4(9) . . ?
C119 C118 C117 117.8(9) . . ?
N120 C121 C122 124.3(9) . . ?
N120 C119 C118 125.7(9) . . ?
C107 C108 N109 124.1(9) . . ?
C108 C107 C106 119.1(9) . . ?
N101 B1 N112 110.5(6) . . ?
C110 N109 C108 116.2(7) . . ?
C110 N109 Tl1 117.6(5) . 2_757 ?
C108 N109 Tl1 126.1(5) . 2_757 ?

loop_
_geom_bond_atom_site_label_1
_geom_bond_atom_site_label_2
_geom_bond_distance
_geom_bond_site_symmetry_2
_geom_bond_publ_flag
Tl1 N102 2.641(6) . ?
Tl1 N109 2.678(7) 2_747 ?
Tl1 N113 2.751(7) . ?
N113 C114 1.346(14) . ?
N113 N112 1.351(10) . ?
N102 N101 1.337(9) . ?
N102 C103 1.346(10) . ?
C103 C104 1.400(11) . ?
C103 C106 1.469(11) . ?
C114 C115 1.381(15) . ?
C114 C117 1.481(9) . ?
C117 C122 1.373(16) . ?
C117 C118 1.427(16) . ?
N112 C116 1.348(10) . ?
N112 B1 1.569(12) . ?
C116 C115 1.369(13) . ?
C104 C105 1.391(12) . ?
N101 C105 1.346(10) . ?
N101 B1 1.554(11) . ?
N120 C119 1.329(13) . ?
N120 C121 1.345(13) . ?
C106 C111 1.383(12) . ?
C106 C107 1.401(11) . ?
C110 N109 1.347(11) . ?
C110 C111 1.383(11) . ?
C122 C121 1.357(12) . ?
C118 C119 1.384(13) . ?
C108 C107 1.366(13) . ?
C108 N109 1.367(16) . ?
N109 Tl1 2.678(7) 2_757 ?
